data_7045302
loop_
_publ_author_name
'Ben Kiran, Ahmad'
'Mocanu, Teodora'
'P\"ollnitz, Alp\'ar'
'Shova, Sergiu'
'Andruh, Marius'
'Silvestru, Cristian'

_publ_section_title
;
 Triphenylbismuth(v) di[(iso)nicotinates] - transmetallation agents or
 divergent organometalloligands? First organobismuth(v)-based silver(i)
 coordination polymers.
;
_journal_issue 8
_journal_name_full 'Dalton transactions (Cambridge, England : 2003)'
_journal_page_first 2531
_journal_page_last 2542
_journal_paper_doi 10.1039/c7dt04516f
_journal_volume 47
_journal_year 2018
_chemical_formula_sum 'C31 H25 Ag Bi Cl2 N3 O7'
_chemical_formula_weight 939.29
_space_group_crystal_system monoclinic
_space_group_IT_number 14
_space_group_name_Hall '-P 2ybc'
_space_group_name_H-M_alt 'P 1 21/c 1'
_symmetry_space_group_name_Hall '-P 2ybc'
_symmetry_space_group_name_H-M 'P 1 21/c 1'
_atom_sites_solution_hydrogens geom
_atom_sites_solution_primary direct
_atom_sites_solution_secondary difmap
_audit_creation_method SHELXL-2013
_audit_update_record
;
2017-11-14 deposited with the CCDC.
2018-01-15 downloaded from the CCDC.
;
_cell_angle_alpha 90
_cell_angle_beta 98.652(11)
_cell_angle_gamma 90
_cell_formula_units_Z 4
_cell_length_a 11.0075(15)
_cell_length_b 16.9543(16)
_cell_length_c 17.883(2)
_cell_measurement_reflns_used 9841
_cell_measurement_temperature 293(2)
_cell_measurement_theta_max 28.15
_cell_measurement_theta_min 2.18
_cell_volume 3299.4(7)
_computing_cell_refinement X-Area
_computing_data_collection X-Area
_computing_data_reduction X-Area
_computing_structure_refinement 'SHELXL-2013 (Sheldrick, 2013)'
_computing_structure_solution 'SHELXS-2013 (Sheldrick, 2013)'
_diffrn_ambient_temperature 293(2)
_diffrn_measured_fraction_theta_full 0.970
_diffrn_measured_fraction_theta_max 1.000
_diffrn_measurement_device_type 'Stoe-ipds II'
_diffrn_measurement_method 'omega scans'
_diffrn_radiation_type MoK\a
_diffrn_radiation_wavelength 0.71073
_diffrn_reflns_av_R_equivalents 0.2068
_diffrn_reflns_av_unetI/netI 0.1444
_diffrn_reflns_Laue_measured_fraction_full 0.970
_diffrn_reflns_Laue_measured_fraction_max 1.000
_diffrn_reflns_limit_h_max 13
_diffrn_reflns_limit_h_min -13
_diffrn_reflns_limit_k_max 20
_diffrn_reflns_limit_k_min -17
_diffrn_reflns_limit_l_max 21
_diffrn_reflns_limit_l_min -21
_diffrn_reflns_number 34784
_diffrn_reflns_point_group_measured_fraction_full 0.970
_diffrn_reflns_point_group_measured_fraction_max 1.000
_diffrn_reflns_theta_full 25.242
_diffrn_reflns_theta_max 24.999
_diffrn_reflns_theta_min 2.224
_diffrn_source 'fine-focus sealed tube'
_exptl_absorpt_coefficient_mu 6.131
_exptl_absorpt_correction_T_max 0.3042
_exptl_absorpt_correction_T_min 0.1663
_exptl_absorpt_correction_type multi-scan
_exptl_absorpt_process_details
;
[c.f. r.h. blessing, acta cryst. (1995), a51, 33-38]
;
_exptl_crystal_colour colourless
_exptl_crystal_density_diffrn 1.891
_exptl_crystal_density_meas ?
_exptl_crystal_density_method 'not measured'
_exptl_crystal_description prism
_exptl_crystal_F_000 1808
_exptl_crystal_size_max 0.17
_exptl_crystal_size_mid 0.12
_exptl_crystal_size_min 0.08
_refine_diff_density_max 1.195
_refine_diff_density_min -2.832
_refine_diff_density_rms 0.163
_refine_ls_extinction_method none
_refine_ls_goodness_of_fit_ref 0.765
_refine_ls_hydrogen_treatment constr
_refine_ls_matrix_type full
_refine_ls_number_parameters 406
_refine_ls_number_reflns 5798
_refine_ls_number_restraints 0
_refine_ls_restrained_S_all 0.765
_refine_ls_R_factor_all 0.0992
_refine_ls_R_factor_gt 0.0452
_refine_ls_shift/su_max 0.001
_refine_ls_shift/su_mean 0.000
_refine_ls_structure_factor_coef Fsqd
_refine_ls_weighting_details 'w=1/[\s^2^(Fo^2^)+(0.0320P)^2^] where P=(Fo^2^+2Fc^2^)/3'
_refine_ls_weighting_scheme calc
_refine_ls_wR_factor_gt 0.0908
_refine_ls_wR_factor_ref 0.1034
_reflns_Friedel_coverage 0.000
_reflns_number_gt 2899
_reflns_number_total 5798
_reflns_threshold_expression 'I > 2\s(I)'
_cod_data_source_file c7dt04516f2.cif
_cod_data_source_block shelxl
_cod_depositor_comments
;
The following automatic conversions were performed:

'_exptl_crystal_density_meas' value 'not measured' was changed to '?'
- the value is perceived as not measured.

Automatic conversion script
Id: cif_fix_values 4973 2017-02-22 13:04:09Z antanas 

 Adding full bibliography for 7045295--7045303.cif.
;
_cod_original_cell_volume 3299.5(7)
_cod_database_code 7045302
_shelx_space_group_comment
;
The symmetry employed for this shelxl refinement is uniquely defined
by the following loop, which should always be used as a source of
symmetry information in preference to the above space-group names.
They are only intended as comments.
;
_shelxl_version_number 2013-4

loop_
_space_group_symop_operation_xyz
'x, y, z'
'-x, y+1/2, -z+1/2'
'-x, -y, -z'
'x, -y-1/2, z-1/2'

loop_
_atom_site_label
_atom_site_type_symbol
_atom_site_fract_x
_atom_site_fract_y
_atom_site_fract_z
_atom_site_U_iso_or_equiv
_atom_site_adp_type
_atom_site_occupancy
_atom_site_site_symmetry_order
_atom_site_calc_flag
_atom_site_refinement_flags_posn
_atom_site_refinement_flags_adp
C7 C 0.7707(9) 0.3321(8) 0.2070(6) 0.051(3) Uani 1 1 d . .
C8 C 0.7184(9) 0.4122(6) 0.1916(6) 0.036(2) Uani 1 1 d . .
C9 C 0.6086(9) 0.4229(7) 0.1437(6) 0.051(3) Uani 1 1 d . .
H9 H 0.5680 0.3786 0.1217 0.061 Uiso 1 1 calc R U
C10 C 0.6173(10) 0.5568(7) 0.1588(7) 0.053(3) Uani 1 1 d . .
H10 H 0.5846 0.6066 0.1468 0.064 Uiso 1 1 calc R U
C11 C 0.7260(10) 0.5518(7) 0.2085(7) 0.053(3) Uani 1 1 d . .
H11 H 0.7633 0.5970 0.2307 0.063 Uiso 1 1 calc R U
C12 C 0.7778(10) 0.4790(7) 0.2246(7) 0.058(3) Uani 1 1 d . .
H12 H 0.8517 0.4744 0.2572 0.069 Uiso 1 1 calc R U
C1 C 0.9620(10) 0.0755(7) 0.3600(6) 0.049(3) Uani 1 1 d . .
C2 C 1.0277(9) 0.0082(7) 0.4025(6) 0.045(3) Uani 1 1 d . .
C3 C 1.1414(8) 0.0239(6) 0.4461(6) 0.042(3) Uani 1 1 d . .
H3 H 1.1710 0.0753 0.4478 0.050 Uiso 1 1 calc R U
C4 C 1.1654(9) -0.1055(6) 0.4809(6) 0.045(3) Uani 1 1 d . .
H4 H 1.2128 -0.1452 0.5067 0.054 Uiso 1 1 calc R U
C5 C 1.0530(11) -0.1264(7) 0.4399(6) 0.052(3) Uani 1 1 d . .
H5 H 1.0251 -0.1782 0.4393 0.062 Uiso 1 1 calc R U
C6 C 0.9836(9) -0.0678(6) 0.3999(6) 0.048(3) Uani 1 1 d . .
H6 H 0.9080 -0.0798 0.3715 0.057 Uiso 1 1 calc R U
C13 C 0.7499(9) 0.2308(6) 0.3543(6) 0.046(3) Uani 1 1 d . .
C18 C 0.8388(11) 0.2738(7) 0.4005(7) 0.055(3) Uani 1 1 d . .
H18 H 0.9187 0.2762 0.3897 0.066 Uiso 1 1 calc R U
C17 C 0.8073(12) 0.3137(8) 0.4637(8) 0.071(4) Uani 1 1 d . .
H17 H 0.8666 0.3423 0.4951 0.085 Uiso 1 1 calc R U
C16 C 0.6903(14) 0.3106(8) 0.4790(8) 0.074(4) Uani 1 1 d . .
H16 H 0.6699 0.3384 0.5202 0.089 Uiso 1 1 calc R U
C15 C 0.6027(14) 0.2678(10) 0.4355(10) 0.087(5) Uani 1 1 d . .
H15 H 0.5234 0.2653 0.4474 0.105 Uiso 1 1 calc R U
C14 C 0.6325(11) 0.2277(8) 0.3729(7) 0.065(4) Uani 1 1 d . .
H14 H 0.5725 0.1982 0.3430 0.078 Uiso 1 1 calc R U
C19 C 0.9253(10) 0.1411(8) 0.1819(6) 0.055(3) Uani 1 1 d . .
C24 C 1.0156(11) 0.1946(8) 0.1704(7) 0.063(4) Uani 1 1 d . .
H24 H 1.0193 0.2441 0.1930 0.076 Uiso 1 1 calc R U
C23 C 1.1000(10) 0.1729(11) 0.1246(8) 0.074(4) Uani 1 1 d . .
H23 H 1.1629 0.2069 0.1164 0.089 Uiso 1 1 calc R U
C22 C 1.0886(12) 0.0981(11) 0.0908(9) 0.082(5) Uani 1 1 d . .
H22 H 1.1438 0.0839 0.0585 0.098 Uiso 1 1 calc R U
C21 C 0.9992(14) 0.0444(10) 0.1031(8) 0.081(4) Uani 1 1 d . .
H21 H 0.9953 -0.0054 0.0810 0.097 Uiso 1 1 calc R U
C20 C 0.9142(12) 0.0677(8) 0.1506(7) 0.064(3) Uani 1 1 d . .
H20 H 0.8521 0.0338 0.1602 0.077 Uiso 1 1 calc R U
C25 C 0.6217(9) 0.0956(7) 0.2060(7) 0.048(3) Uani 1 1 d . .
C30 C 0.5319(10) 0.1321(9) 0.1546(8) 0.069(4) Uani 1 1 d . .
H30 H 0.5346 0.1859 0.1450 0.083 Uiso 1 1 calc R U
C29 C 0.4402(12) 0.0863(10) 0.1190(9) 0.087(5) Uani 1 1 d . .
H29 H 0.3801 0.1095 0.0838 0.105 Uiso 1 1 calc R U
C28 C 0.4325(11) 0.0065(11) 0.1331(9) 0.089(5) Uani 1 1 d . .
H28 H 0.3684 -0.0236 0.1080 0.107 Uiso 1 1 calc R U
C27 C 0.5242(11) -0.0277(8) 0.1863(8) 0.071(4) Uani 1 1 d . .
H27 H 0.5210 -0.0814 0.1964 0.085 Uiso 1 1 calc R U
C26 C 0.6184(10) 0.0166(7) 0.2236(8) 0.063(3) Uani 1 1 d . .
H26 H 0.6781 -0.0059 0.2597 0.075 Uiso 1 1 calc R U
C31 C 0.226(2) 0.2805(13) 0.3596(13) 0.146(8) Uani 1 1 d . .
H31A H 0.1569 0.2445 0.3516 0.176 Uiso 1 1 calc R U
H31B H 0.2836 0.2606 0.4018 0.176 Uiso 1 1 calc R U
N2 N 0.5573(7) 0.4948(6) 0.1274(5) 0.049(2) Uani 1 1 d . .
N1 N 1.2101(7) -0.0318(5) 0.4857(5) 0.043(2) Uani 1 1 d . .
N3 N 0.3408(10) 0.3205(8) 0.0441(8) 0.069(3) Uani 1 1 d . .
O3 O 0.7006(7) 0.2739(5) 0.1852(5) 0.058(2) Uani 1 1 d . .
O4 O 0.8745(6) 0.3238(5) 0.2446(4) 0.059(2) Uani 1 1 d . .
O1 O 0.8506(6) 0.0579(4) 0.3256(4) 0.053(2) Uani 1 1 d . .
O2 O 1.0084(6) 0.1403(4) 0.3564(5) 0.055(2) Uani 1 1 d . .
O5 O 0.3885(9) 0.3569(5) -0.0035(6) 0.084(3) Uani 1 1 d . .
O6 O 0.3077(10) 0.3566(7) 0.0976(7) 0.098(4) Uani 1 1 d . .
O7 O 0.3314(12) 0.2476(7) 0.0379(9) 0.138(5) Uani 1 1 d . .
Cl1 Cl 0.2978(5) 0.2801(4) 0.2788(4) 0.139(2) Uani 1 1 d . .
Cl2 Cl 0.1771(8) 0.3659(4) 0.3824(6) 0.230(5) Uani 1 1 d . .
Ag1 Ag 0.38310(8) 0.50031(6) 0.05306(6) 0.0614(3) Uani 1 1 d . .
Bi1 Bi 0.78538(3) 0.16753(3) 0.25561(3) 0.04435(13) Uani 1 1 d . .

loop_
_atom_site_aniso_label
_atom_site_aniso_U_11
_atom_site_aniso_U_22
_atom_site_aniso_U_33
_atom_site_aniso_U_23
_atom_site_aniso_U_13
_atom_site_aniso_U_12
C7 0.051(6) 0.057(7) 0.046(7) 0.004(7) 0.008(5) -0.007(7)
C8 0.042(6) 0.023(5) 0.042(6) 0.002(5) 0.003(5) -0.002(4)
C9 0.039(6) 0.055(8) 0.054(7) -0.002(6) -0.007(5) 0.003(5)
C10 0.047(6) 0.050(8) 0.062(8) 0.001(6) 0.003(6) 0.003(6)
C11 0.055(7) 0.029(6) 0.069(8) -0.004(6) -0.007(6) -0.008(5)
C12 0.036(6) 0.059(9) 0.075(9) 0.021(7) -0.003(6) 0.006(5)
C1 0.046(6) 0.053(8) 0.046(7) 0.004(6) 0.006(5) 0.003(6)
C2 0.043(6) 0.041(7) 0.049(7) -0.002(5) 0.002(5) 0.000(5)
C3 0.038(6) 0.045(7) 0.042(7) 0.006(5) 0.005(5) 0.000(5)
C4 0.046(6) 0.029(6) 0.056(7) 0.003(5) -0.004(5) -0.003(5)
C5 0.070(7) 0.036(7) 0.049(7) 0.006(6) 0.005(6) -0.005(6)
C6 0.041(6) 0.043(7) 0.055(7) 0.000(6) -0.004(5) -0.001(5)
C13 0.032(5) 0.043(7) 0.058(7) 0.014(6) -0.009(5) -0.001(5)
C18 0.051(6) 0.055(8) 0.062(8) 0.001(6) 0.016(6) -0.006(6)
C17 0.072(8) 0.070(11) 0.067(9) -0.002(7) -0.002(7) -0.009(7)
C16 0.086(10) 0.078(11) 0.061(9) -0.015(7) 0.023(8) 0.007(8)
C15 0.071(10) 0.099(13) 0.098(13) -0.001(10) 0.032(9) 0.005(9)
C14 0.053(7) 0.080(10) 0.063(9) -0.011(8) 0.010(6) -0.012(7)
C19 0.050(6) 0.075(10) 0.042(7) 0.020(6) 0.009(5) 0.009(6)
C24 0.060(7) 0.070(9) 0.059(8) 0.023(7) 0.010(6) 0.009(6)
C23 0.045(6) 0.096(12) 0.085(10) 0.028(10) 0.021(6) -0.004(8)
C22 0.055(8) 0.115(14) 0.076(11) 0.017(10) 0.012(7) 0.034(9)
C21 0.081(10) 0.085(11) 0.079(11) 0.005(9) 0.022(9) 0.005(9)
C20 0.073(9) 0.053(9) 0.068(9) 0.002(7) 0.020(7) -0.005(7)
C25 0.037(6) 0.043(7) 0.062(8) -0.020(6) 0.004(5) -0.021(5)
C30 0.045(7) 0.072(10) 0.086(10) 0.019(8) -0.006(7) -0.003(6)
C29 0.055(8) 0.094(13) 0.101(13) 0.008(10) -0.025(8) -0.016(8)
C28 0.045(7) 0.111(14) 0.106(13) -0.013(11) -0.004(8) -0.012(9)
C27 0.056(7) 0.049(8) 0.104(12) -0.011(8) 0.002(8) -0.004(6)
C26 0.049(7) 0.047(8) 0.089(10) -0.006(7) 0.003(6) -0.003(6)
C31 0.143(18) 0.117(18) 0.18(2) -0.029(16) 0.033(17) -0.064(15)
N2 0.038(4) 0.052(6) 0.053(6) -0.002(5) -0.006(4) 0.003(5)
N1 0.043(5) 0.045(6) 0.040(5) -0.001(4) -0.001(4) 0.004(4)
N3 0.059(6) 0.060(9) 0.085(9) 0.010(7) -0.004(6) 0.010(6)
O3 0.056(5) 0.043(5) 0.067(6) 0.017(4) -0.015(4) 0.001(4)
O4 0.043(4) 0.059(5) 0.073(5) 0.014(5) 0.000(4) -0.001(4)
O1 0.040(4) 0.045(5) 0.068(5) 0.019(4) -0.009(4) -0.002(3)
O2 0.048(4) 0.036(5) 0.077(6) 0.009(4) 0.002(4) -0.004(3)
O5 0.091(7) 0.059(7) 0.103(8) 0.013(6) 0.020(6) 0.000(5)
O6 0.104(8) 0.101(10) 0.098(8) 0.008(7) 0.046(7) 0.005(6)
O7 0.150(12) 0.064(8) 0.207(16) 0.001(9) 0.050(10) -0.026(8)
Cl1 0.125(4) 0.143(5) 0.150(5) -0.031(4) 0.022(4) -0.061(4)
Cl2 0.276(10) 0.112(5) 0.342(12) 0.042(6) 0.174(9) 0.059(5)
Ag1 0.0454(5) 0.0600(6) 0.0716(7) 0.0031(5) -0.0144(5) 0.0045(4)
Bi1 0.03353(18) 0.0453(2) 0.0519(2) 0.0068(3) -0.00133(15) 0.0001(2)

loop_
_atom_type_symbol
_atom_type_description
_atom_type_scat_dispersion_real
_atom_type_scat_dispersion_imag
_atom_type_scat_source
C C 0.0033 0.0016 'International Tables Vol C Tables 4.2.6.8 and 6.1.1.4'
H H 0.0000 0.0000 'International Tables Vol C Tables 4.2.6.8 and 6.1.1.4'
N N 0.0061 0.0033 'International Tables Vol C Tables 4.2.6.8 and 6.1.1.4'
O O 0.0106 0.0060 'International Tables Vol C Tables 4.2.6.8 and 6.1.1.4'
Cl Cl 0.1484 0.1585 'International Tables Vol C Tables 4.2.6.8 and 6.1.1.4'
Ag Ag -0.8971 1.1015 'International Tables Vol C Tables 4.2.6.8 and 6.1.1.4'
Bi Bi -4.1077 10.2566 'International Tables Vol C Tables 4.2.6.8 and 6.1.1.4'

loop_
_geom_angle_atom_site_label_1
_geom_angle_atom_site_label_2
_geom_angle_atom_site_label_3
_geom_angle
_geom_angle_site_symmetry_1
_geom_angle_site_symmetry_3
O4 C7 O3 122.8(12) . .
O4 C7 C8 120.2(11) . .
O3 C7 C8 116.8(9) . .
C9 C8 C12 117.7(10) . .
C9 C8 C7 120.9(9) . .
C12 C8 C7 121.4(9) . .
N2 C9 C8 123.2(10) . .
N2 C10 C11 123.6(11) . .
C12 C11 C10 118.9(11) . .
C11 C12 C8 119.3(10) . .
O2 C1 O1 123.2(10) . .
O2 C1 C2 122.7(10) . .
O1 C1 C2 114.1(10) . .
C6 C2 C3 118.7(10) . .
C6 C2 C1 123.8(10) . .
C3 C2 C1 117.5(10) . .
N1 C3 C2 123.1(10) . .
N1 C4 C5 124.2(10) . .
C4 C5 C6 118.0(10) . .
C2 C6 C5 119.3(10) . .
C14 C13 C18 118.5(11) . .
C14 C13 Bi1 118.0(9) . .
C18 C13 Bi1 123.5(8) . .
C13 C18 C17 119.7(11) . .
C16 C17 C18 120.0(13) . .
C15 C16 C17 121.3(13) . .
C16 C15 C14 119.4(13) . .
C13 C14 C15 121.1(13) . .
C20 C19 C24 124.0(11) . .
C20 C19 Bi1 113.7(9) . .
C24 C19 Bi1 122.3(10) . .
C23 C24 C19 118.5(13) . .
C24 C23 C22 118.2(12) . .
C21 C22 C23 123.1(13) . .
C22 C21 C20 117.6(15) . .
C19 C20 C21 118.5(12) . .
C26 C25 C30 122.9(11) . .
C26 C25 Bi1 119.0(9) . .
C30 C25 Bi1 118.0(9) . .
C29 C30 C25 117.5(14) . .
C30 C29 C28 122.6(15) . .
C29 C28 C27 118.0(13) . .
C26 C27 C28 121.2(14) . .
C27 C26 C25 117.8(12) . .
Cl2 C31 Cl1 114.9(14) . .
C10 N2 C9 117.3(9) . .
C10 N2 Ag1 124.6(8) . .
C9 N2 Ag1 118.2(7) . .
C4 N1 C3 116.7(9) . .
C4 N1 Ag1 123.4(7) . 4_666
C3 N1 Ag1 119.9(7) . 4_666
O5 N3 O6 119.6(13) . .
O5 N3 O7 118.3(14) . .
O6 N3 O7 122.0(14) . .
C7 O3 Bi1 105.1(7) . .
C1 O1 Bi1 105.3(6) . .
N1 Ag1 N2 167.8(4) 4_465 .
C13 Bi1 C19 144.7(4) . .
C13 Bi1 C25 111.2(4) . .
C19 Bi1 C25 104.1(4) . .
C13 Bi1 O1 92.1(3) . .
C19 Bi1 O1 88.4(4) . .
C25 Bi1 O1 86.7(4) . .
C13 Bi1 O3 87.1(3) . .
C19 Bi1 O3 95.3(4) . .
C25 Bi1 O3 88.5(4) . .
O1 Bi1 O3 174.5(3) . .

loop_
_geom_bond_atom_site_label_1
_geom_bond_atom_site_label_2
_geom_bond_distance
_geom_bond_site_symmetry_2
C7 O4 1.244(12) .
C7 O3 1.278(14) .
C7 C8 1.483(16) .
C8 C9 1.384(13) .
C8 C12 1.395(15) .
C9 N2 1.358(14) .
C10 N2 1.321(14) .
C10 C11 1.381(15) .
C11 C12 1.371(15) .
C1 O2 1.217(13) .
C1 O1 1.321(13) .
C1 C2 1.496(15) .
C2 C6 1.375(15) .
C2 C3 1.397(13) .
C3 N1 1.343(12) .
C4 N1 1.341(12) .
C4 C5 1.385(15) .
C5 C6 1.385(15) .
C13 C14 1.383(15) .
C13 C18 1.389(15) .
C13 Bi1 2.151(12) .
C18 C17 1.405(17) .
C17 C16 1.357(17) .
C16 C15 1.36(2) .
C15 C14 1.391(18) .
C19 C20 1.362(17) .
C19 C24 1.384(16) .
C19 Bi1 2.219(11) .
C24 C23 1.377(17) .
C23 C22 1.40(2) .
C22 C21 1.38(2) .
C21 C20 1.411(17) .
C25 C26 1.378(16) .
C25 C30 1.390(16) .
C25 Bi1 2.244(9) .
C30 C29 1.353(18) .
C29 C28 1.38(2) .
C28 C27 1.405(19) .
C27 C26 1.370(16) .
C31 Cl2 1.62(2) .
C31 Cl1 1.75(2) .
N2 Ag1 2.165(8) .
N1 Ag1 2.162(8) 4_666
N3 O5 1.231(13) .
N3 O6 1.236(14) .
N3 O7 1.243(14) .
O3 Bi1 2.314(7) .
O1 Bi1 2.295(7) .
Ag1 N1 2.162(8) 4_465
